data_1004071
loop_
_publ_author_name
'Boivin, J C'
'Thomas, D J'

_publ_section_title
;
Structural investigations on bismuth-based oxides
;
_journal_coden_ASTM SSIOD3
_journal_name_full 'Solid State Ionics'
_journal_page_first 457
_journal_page_last 462
_journal_volume 3
_journal_year 1981
_chemical_formula_structural 'BI1.72 SR0.53 O3'
_chemical_formula_sum 'Bi1.72 O3 Sr0.53'
_chemical_name_systematic 'BISMUTH STRONTIUM OXIDE (1.7/0.5/3)'
_space_group_IT_number 166
_symmetry_cell_setting trigonal
_symmetry_space_group_name_Hall '-R 3 2"'
_symmetry_space_group_name_H-M 'R -3 m :H'
_cell_angle_alpha 90
_cell_angle_beta 90
_cell_angle_gamma 120
_cell_formula_units_Z 4
_cell_length_a 3.971(1)
_cell_length_b 3.971(1)
_cell_length_c 28.41(1)
_cell_volume 388.0
_refine_ls_R_factor_all 0.03
_cod_original_sg_symbol_H-M 'R -3 m H'
_cod_original_formula_sum 'Bi1.72 O3 Sr.53'
_cod_database_code 1004071

loop_
_symmetry_equiv_pos_as_xyz
x,y,z
-y,x-y,z
y-x,-x,z
-y,-x,z
x,x-y,z
y-x,y,z
-x,-y,-z
y,y-x,-z
x-y,x,-z
y,x,-z
-x,y-x,-z
x-y,-y,-z
1/3+x,2/3+y,2/3+z
2/3+x,1/3+y,1/3+z
1/3-y,2/3+x-y,2/3+z
2/3-y,1/3+x-y,1/3+z
1/3-x+y,2/3-x,2/3+z
2/3-x+y,1/3-x,1/3+z
1/3-y,2/3-x,2/3+z
2/3-y,1/3-x,1/3+z
1/3+x,2/3+x-y,2/3+z
2/3+x,1/3+x-y,1/3+z
1/3-x+y,2/3+y,2/3+z
2/3-x+y,1/3+y,1/3+z
1/3-x,2/3-y,2/3-z
2/3-x,1/3-y,1/3-z
1/3+y,2/3-x+y,2/3-z
2/3+y,1/3-x+y,1/3-z
1/3+x-y,2/3+x,2/3-z
2/3+x-y,1/3+x,1/3-z
1/3+y,2/3+x,2/3-z
2/3+y,1/3+x,1/3-z
1/3-x,2/3-x+y,2/3-z
2/3-x,1/3-x+y,1/3-z
1/3+x-y,2/3-y,2/3-z
2/3+x-y,1/3-y,1/3-z

loop_
_atom_site_label
_atom_site_type_symbol
_atom_site_symmetry_multiplicity
_atom_site_Wyckoff_symbol
_atom_site_fract_x
_atom_site_fract_y
_atom_site_fract_z
_atom_site_occupancy
_atom_site_attached_hydrogens
_atom_site_calc_flag
Sr1 Sr2+ 3 a 0. 0. 0. 0.706 0 d
Bi1 Bi3+ 3 a 0. 0. 0. 0.295 0 d
Bi2 Bi3+ 6 c 0. 0. 0.2240(1) 1. 0 d
O1 O2- 6 c 0. 0. 0.2946(5) 1. 0 d
O2 O2- 6 c 0. 0. 0.0991(13) 1. 0 d

loop_
_atom_type_symbol
_atom_type_oxidation_number
Sr2+ 2.000
Bi3+ 3.000
O2- -2.000
